data_2200016
loop_
_publ_author_name
'Gajadhar-Plummer, Alison S.'
'Kahwa, Ishenkumba A.'
'Mague, Joel T.'

_publ_section_title
;
 <i>N</i>,<i>N</i>'-Ethylenebis(<i>p</i>-toluenesulfonamide)
;
_journal_issue 1
_journal_name_full 'Acta Crystallographica Section E'
_journal_page_first o68
_journal_page_last o69
_journal_paper_doi 10.1107/S1600536800020298
_journal_volume 57
_journal_year 2001
_chemical_formula_iupac 'C16 H20 N2 O4 S2'
_chemical_formula_moiety 'C16 H20 N2 O4 S2'
_chemical_formula_sum 'C16 H20 N2 O4 S2'
_chemical_formula_weight 368.46
_chemical_name_systematic
;
N,N-Ethylenebis(p-toluenesulfonamide)
;
_space_group_IT_number 14
_symmetry_cell_setting monoclinic
_symmetry_space_group_name_Hall '-P 2ybc'
_symmetry_space_group_name_H-M 'P 1 21/c 1'
_audit_creation_method SHELXL-97
_cell_angle_alpha 90.00
_cell_angle_beta 98.35(3)
_cell_angle_gamma 90.00
_cell_formula_units_Z 2
_cell_length_a 5.8070(12)
_cell_length_b 8.0970(16)
_cell_length_c 18.513(4)
_cell_measurement_reflns_used 25
_cell_measurement_temperature 293(2)
_cell_measurement_theta_max 18.65
_cell_measurement_theta_min 14.21
_cell_volume 861.2(3)
_computing_cell_refinement 'CAD-4 Software'
_computing_data_collection 'CAD-4 Software (Enraf-Nonius, 1989)'
_computing_data_reduction 'XCAD4 (Harms & Wocadlo, 1987)'
_computing_molecular_graphics 'SHELXTL (Bruker, 1997)'
_computing_publication_material SHELXTL
_computing_structure_refinement 'SHELXL97 (Sheldrick, 1997)'
_computing_structure_solution 'SHELXS97 (Sheldrick, 1990)'
_diffrn_ambient_temperature 293(2)
_diffrn_measured_fraction_theta_full 1.000
_diffrn_measured_fraction_theta_max 1.000
_diffrn_measurement_device_type 'Enraf-Nonius CAD-4'
_diffrn_measurement_method \q/2\q
_diffrn_radiation_monochromator graphite
_diffrn_radiation_source 'fine-focus sealed tube'
_diffrn_radiation_type MoK\a
_diffrn_radiation_wavelength .71073
_diffrn_reflns_av_R_equivalents .025
_diffrn_reflns_av_sigmaI/netI .0306
_diffrn_reflns_limit_h_max 7
_diffrn_reflns_limit_h_min -7
_diffrn_reflns_limit_k_max 9
_diffrn_reflns_limit_k_min 0
_diffrn_reflns_limit_l_max 22
_diffrn_reflns_limit_l_min -22
_diffrn_reflns_number 3356
_diffrn_reflns_theta_full 25.97
_diffrn_reflns_theta_max 25.97
_diffrn_reflns_theta_min 2.22
_diffrn_standards_decay_% 4.3
_diffrn_standards_interval_time 120
_diffrn_standards_number 2
_exptl_absorpt_coefficient_mu .33
_exptl_absorpt_correction_T_max .829
_exptl_absorpt_correction_T_min .817
_exptl_absorpt_correction_type empirical
_exptl_absorpt_process_details 'via \y scans (North et al., 1968)'
_exptl_crystal_colour Colourless
_exptl_crystal_density_diffrn 1.421
_exptl_crystal_density_meas 1.4
_exptl_crystal_density_method flotation
_exptl_crystal_description Column
_exptl_crystal_F_000 388
_exptl_crystal_size_max .40
_exptl_crystal_size_mid .36
_exptl_crystal_size_min .23
_refine_diff_density_max .353
_refine_diff_density_min -.427
_refine_ls_extinction_method none
_refine_ls_goodness_of_fit_ref 1.033
_refine_ls_hydrogen_treatment constr
_refine_ls_matrix_type full
_refine_ls_number_parameters 110
_refine_ls_number_reflns 1682
_refine_ls_number_restraints 0
_refine_ls_restrained_S_all 1.033
_refine_ls_R_factor_all .055
_refine_ls_R_factor_gt .036
_refine_ls_shift/su_max .008
_refine_ls_shift/su_mean .001
_refine_ls_structure_factor_coef Fsqd
_refine_ls_weighting_details 'calc w = 1/[\s^2^(Fo^2^)+(0.0683P)^2^+0.1576P] where P = (Fo^2^+2Fc^2^)/3'
_refine_ls_weighting_scheme calc
_refine_ls_wR_factor_ref .110
_reflns_number_gt 1283
_reflns_number_total 1682
_reflns_threshold_expression I>2\s(I)
_cod_data_source_file bt6001.cif
_cod_data_source_block I
_cod_depositor_comments
;
The following automatic conversions were performed:
'_symmetry_cell_setting' value 'Monoclinic' changed to 'monoclinic'
according to '/home/saulius/struct/CIF-dictionaries/cif_core.dic'
dictionary named 'cif_core.dic' version 2.4.1 from 2010-06-29.

Automatic conversion script
Id: cif_fix_enum 1527 2010-12-29 10:47:43Z saulius 

The following automatic conversions were performed:

'_symmetry_cell_setting' value 'Monoclinic' changed to 'monoclinic'
according to /home/saulius/struct/CIF-dictionaries/cif_core.dic
dictionary named 'cif_core.dic' version 2.4.1 from 2010-06-29.

Automatic conversion script
Id: cif_fix_values 1715 2011-07-08 13:25:40Z adriana 
;
_cod_original_sg_symbol_H-M 'P 21/c'
_cod_database_code 2200016
_cod_database_fobs_code 2200016

loop_
_symmetry_equiv_pos_as_xyz
'x, y, z'
'-x, y+1/2, -z+1/2'
'-x, -y, -z'
'x, -y-1/2, z-1/2'

loop_
_atom_site_label
_atom_site_fract_x
_atom_site_fract_y
_atom_site_fract_z
_atom_site_U_iso_or_equiv
_atom_site_adp_type
_atom_site_calc_flag
_atom_site_refinement_flags
_atom_site_occupancy
_atom_site_disorder_assembly
_atom_site_disorder_group
_atom_site_type_symbol
S .33227(9) .80920(6) .06633(3) .04226(19) Uani d . 1 . . S
O1 .2802(3) .97684(18) .04401(9) .0550(4) Uani d . 1 . . O
O2 .1456(3) .69995(18) .07434(9) .0561(4) Uani d . 1 . . O
N .4804(3) .7309(2) .00746(9) .0449(4) Uani d . 1 . . N
H1N .5024 .7853 -.0309 .054 Uiso calc R 1 . . H
C1 .5770(4) .5640(2) .02103(12) .0456(5) Uani d . 1 . . C
H1A .5922 .5398 .0728 .055 Uiso calc R 1 . . H
H1B .7310 .5594 .0066 .055 Uiso calc R 1 . . H
C2 .5207(3) .8128(2) .15055(11) .0399(4) Uani d . 1 . . C
C3 .4609(4) .7327(3) .21059(12) .0505(5) Uani d . 1 . . C
H3 .3205 .6761 .2073 .061 Uiso calc R 1 . . H
C4 .6108(4) .7367(3) .27609(13) .0559(6) Uani d . 1 . . C
H4 .5692 .6832 .3168 .067 Uiso calc R 1 . . H
C5 .8209(4) .8189(3) .28171(12) .0505(5) Uani d . 1 . . C
C6 .8781(4) .8988(3) .22000(13) .0547(6) Uani d . 1 . . C
H6 1.0185 .9555 .2231 .066 Uiso calc R 1 . . H
C7 .7313(4) .8958(3) .15454(12) .0483(5) Uani d . 1 . . C
H7 .7726 .9484 .1137 .058 Uiso calc R 1 . . H
C8 .9848(5) .8232(4) .35324(16) .0740(8) Uani d . 1 . . C
H8A .9623 .9241 .3785 .096 Uiso calc R 1 . . H
H8B 1.1427 .8173 .3437 .096 Uiso calc R 1 . . H
H8C .9531 .7309 .3829 .096 Uiso calc R 1 . . H

loop_
_atom_site_aniso_label
_atom_site_aniso_U_11
_atom_site_aniso_U_22
_atom_site_aniso_U_33
_atom_site_aniso_U_12
_atom_site_aniso_U_13
_atom_site_aniso_U_23
S .0402(3) .0297(3) .0558(3) -.00112(19) .0031(2) .0008(2)
O1 .0561(9) .0335(8) .0741(10) .0082(6) .0050(7) .0062(7)
O2 .0420(8) .0489(9) .0758(11) -.0110(7) .0033(7) .0007(7)
N .0554(10) .0306(8) .0478(9) .0005(7) .0048(8) .0018(7)
C1 .0472(11) .0342(10) .0530(11) .0020(9) -.0006(9) -.0043(8)
C2 .0390(9) .0291(9) .0518(10) -.0003(7) .0067(8) -.0037(8)
C3 .0481(12) .0424(11) .0612(13) -.0070(9) .0093(10) .0036(9)
C4 .0645(14) .0487(12) .0544(12) .0003(11) .0086(11) .0048(10)
C5 .0553(13) .0389(11) .0555(12) .0099(9) .0024(10) -.0120(9)
C6 .0419(11) .0478(13) .0735(14) -.0060(9) .0047(10) -.0149(11)
C7 .0469(11) .0409(11) .0580(12) -.0083(9) .0105(9) -.0015(9)
C8 .0754(17) .0687(17) .0707(16) .0133(13) -.0138(13) -.0199(13)

loop_
_atom_type_symbol
_atom_type_description
_atom_type_scat_dispersion_real
_atom_type_scat_dispersion_imag
_atom_type_scat_source
C C .0033 .0016 'International Tables Vol C Tables 4.2.6.8 and 6.1.1.4'
H H .0000 .0000 'International Tables Vol C Tables 4.2.6.8 and 6.1.1.4'
N N .0061 .0033 'International Tables Vol C Tables 4.2.6.8 and 6.1.1.4'
O O .0106 .0060 'International Tables Vol C Tables 4.2.6.8 and 6.1.1.4'
S S .1246 .1234 'International Tables Vol C Tables 4.2.6.8 and 6.1.1.4'

loop_
_geom_angle_atom_site_label_1
_geom_angle_atom_site_label_2
_geom_angle_atom_site_label_3
_geom_angle_site_symmetry_3
_geom_angle
O2 S O1 . 119.01(10)
O2 S N . 108.36(10)
O1 S N . 106.70(9)
O2 S C2 . 107.52(10)
O1 S C2 . 108.34(9)
N S C2 . 106.23(9)
C1 N S . 118.27(14)
N C1 C1 3_665 111.1(2)
C3 C2 C7 . 120.6(2)
C3 C2 S . 120.55(16)
C7 C2 S . 118.82(16)
C2 C3 C4 . 119.8(2)
C5 C4 C3 . 120.8(2)
C4 C5 C6 . 118.4(2)
C4 C5 C8 . 120.9(2)
C6 C5 C8 . 120.8(2)
C7 C6 C5 . 121.5(2)
C6 C7 C2 . 118.9(2)

loop_
_geom_bond_atom_site_label_1
_geom_bond_atom_site_label_2
_geom_bond_site_symmetry_2
_geom_bond_distance
_geom_bond_publ_flag
S O2 . 1.4236(16) ?
S O1 . 1.4382(15) ?
S N . 1.6134(19) ?
S C2 . 1.770(2) ?
N C1 . 1.470(2) ?
C1 C1 3_665 1.510(4) ?
C2 C3 . 1.374(3) ?
C2 C7 . 1.388(3) ?
C3 C4 . 1.386(3) ?
C4 C5 . 1.381(3) ?
C5 C6 . 1.395(3) ?
C5 C8 . 1.515(3) ?
C6 C7 . 1.377(3) ?

loop_
_geom_hbond_atom_site_label_D
_geom_hbond_atom_site_label_H
_geom_hbond_atom_site_label_A
_geom_hbond_site_symmetry_A
_geom_hbond_distance_DH
_geom_hbond_distance_HA
_geom_hbond_distance_DA
_geom_hbond_angle_DHA
N H1N O1 3_675 .86 2.34 2.971(2) 131.0

loop_
_geom_torsion_atom_site_label_1
_geom_torsion_atom_site_label_2
_geom_torsion_atom_site_label_3
_geom_torsion_atom_site_label_4
_geom_torsion
C1 N S O1 174.14(14)
N S O1 C2 -114.01(11)
